data_7015348
loop_
_publ_author_name
'Kopylovich, Maximilian N.'
'Nunes, Andreia C. C.'
'Mahmudov, Kamran T.'
'Haukka, Matti'
'Mac Leod, Tatiana C. O.'
'Martins, Lu\'isa M D R S'
'Kuznetsov, Maxim L.'
'Pombeiro, Armando J. L.'

_publ_section_title
;
 Complexes of copper(II) with 3-(ortho-substituted
 phenylhydrazo)pentane-2,4-diones: syntheses, properties and catalytic
 activity for cyclohexane oxidation.
;
_journal_issue 12
_journal_name_full 'Dalton transactions (Cambridge, England : 2003)'
_journal_page_first 2822
_journal_page_last 2836
_journal_paper_doi 10.1039/c0dt01527j
_journal_volume 40
_journal_year 2011
_chemical_formula_moiety 'C14 H14 Cu N4 O5 S'
_chemical_formula_sum 'C14 H14 Cu N4 O5 S'
_chemical_formula_weight 413.89
_chemical_name_systematic
;
?
;
_space_group_IT_number 2
_symmetry_cell_setting triclinic
_symmetry_space_group_name_Hall '-P 1'
_symmetry_space_group_name_H-M 'P -1'
_atom_sites_solution_hydrogens geom
_atom_sites_solution_primary direct
_atom_sites_solution_secondary difmap
_audit_creation_method SHELXL-97
_cell_angle_alpha 87.866(3)
_cell_angle_beta 82.974(3)
_cell_angle_gamma 76.536(3)
_cell_formula_units_Z 2
_cell_length_a 4.9947(3)
_cell_length_b 8.5337(5)
_cell_length_c 19.0626(10)
_cell_measurement_reflns_used 3855
_cell_measurement_temperature 100(2)
_cell_measurement_theta_max 30.37
_cell_measurement_theta_min 2.45
_cell_volume 784.21(8)
_computing_cell_refinement 'SAINT (Bruker AXS, 2009)'
_computing_data_collection 'APEX2 (Bruker AXS, 2009)'
_computing_data_reduction 'SAINT (Bruker AXS, 2009)'
_computing_molecular_graphics 'Diamond v.3.2d (Brandenburg, 2010)'
_computing_publication_material 'SHELXL-97 (Sheldrick, 2008)'
_computing_structure_refinement 'SHELXL-97 (Sheldrick, 2008)'
_computing_structure_solution 'SHELXS-97 (Sheldrick, 2008)'
_diffrn_ambient_temperature 100(2)
_diffrn_detector_area_resol_mean 16
_diffrn_measured_fraction_theta_full 0.990
_diffrn_measured_fraction_theta_max 0.990
_diffrn_measurement_device '62mm x 62mm CCD camera on \k-goniostat'
_diffrn_measurement_device_type 'Bruker KAPPA APEX II DUO CCD'
_diffrn_measurement_method '\f scans and \w scans with \k offset'
_diffrn_radiation_monochromator 'curved graphite crystal'
_diffrn_radiation_source 'fine-focus sealed tube'
_diffrn_radiation_type MoK\a
_diffrn_radiation_wavelength 0.71073
_diffrn_reflns_av_R_equivalents 0.0397
_diffrn_reflns_av_sigmaI/netI 0.0542
_diffrn_reflns_limit_h_max 7
_diffrn_reflns_limit_h_min -7
_diffrn_reflns_limit_k_max 12
_diffrn_reflns_limit_k_min -12
_diffrn_reflns_limit_l_max 27
_diffrn_reflns_limit_l_min -27
_diffrn_reflns_number 14341
_diffrn_reflns_theta_full 30.61
_diffrn_reflns_theta_max 30.61
_diffrn_reflns_theta_min 2.15
_exptl_absorpt_coefficient_mu 1.561
_exptl_absorpt_correction_T_max 0.9274
_exptl_absorpt_correction_T_min 0.7772
_exptl_absorpt_correction_type multi-scan
_exptl_absorpt_process_details 'SADABS (Sheldrick, 2008)'
_exptl_crystal_colour green
_exptl_crystal_density_diffrn 1.753
_exptl_crystal_density_method 'not measured'
_exptl_crystal_description plate
_exptl_crystal_F_000 422
_exptl_crystal_size_max 0.17
_exptl_crystal_size_mid 0.14
_exptl_crystal_size_min 0.05
_refine_diff_density_max 0.659
_refine_diff_density_min -0.583
_refine_diff_density_rms 0.107
_refine_ls_extinction_method none
_refine_ls_goodness_of_fit_ref 1.030
_refine_ls_hydrogen_treatment constr
_refine_ls_matrix_type full
_refine_ls_number_parameters 256
_refine_ls_number_reflns 4783
_refine_ls_number_restraints 0
_refine_ls_restrained_S_all 1.030
_refine_ls_R_factor_all 0.0631
_refine_ls_R_factor_gt 0.0416
_refine_ls_shift/su_max 0.000
_refine_ls_shift/su_mean 0.000
_refine_ls_structure_factor_coef Fsqd
_refine_ls_weighting_details 'calc w=1/[\s^2^(Fo^2^)+(0.0370P)^2^+1.1027P] where P=(Fo^2^+2Fc^2^)/3'
_refine_ls_weighting_scheme calc
_refine_ls_wR_factor_gt 0.0912
_refine_ls_wR_factor_ref 0.0983
_reflns_number_gt 3704
_reflns_number_total 4783
_reflns_threshold_expression >2sigma(I)
_cod_data_source_file c0dt01527j.txt
_cod_data_source_block 15
_cod_database_code 7015348

loop_
_symmetry_equiv_pos_as_xyz
'x, y, z'
'-x, -y, -z'

loop_
_atom_site_label
_atom_site_type_symbol
_atom_site_fract_x
_atom_site_fract_y
_atom_site_fract_z
_atom_site_U_iso_or_equiv
_atom_site_adp_type
_atom_site_occupancy
_atom_site_symmetry_multiplicity
_atom_site_calc_flag
_atom_site_refinement_flags
_atom_site_disorder_assembly
_atom_site_disorder_group
Cu1 Cu 0.50868(6) 0.16468(4) 0.320602(16) 0.01228(9) Uani 1 1 d . . .
S1 S 1.02136(12) -0.06544(7) 0.31944(3) 0.01278(13) Uani 1 1 d . . .
O1 O 0.7240(3) -0.0524(2) 0.34331(9) 0.0122(3) Uani 1 1 d . A .
O2 O 1.0979(4) 0.0832(2) 0.33418(11) 0.0198(4) Uani 1 1 d . . .
O3 O 1.1916(4) -0.2094(2) 0.34643(10) 0.0198(4) Uani 1 1 d . A .
O4 O -0.1385(4) 0.4426(3) 0.11937(11) 0.0253(5) Uani 1 1 d . A .
O5 O 0.2738(4) 0.3698(2) 0.30100(10) 0.0175(4) Uani 1 1 d . A .
N1 N 0.6172(4) 0.1265(2) 0.21794(11) 0.0127(4) Uani 1 1 d . A .
N2 N 0.4677(4) 0.1995(3) 0.17009(12) 0.0144(4) Uani 1 1 d . . .
C1 C 1.0495(5) -0.0830(3) 0.22703(13) 0.0130(5) Uani 1 1 d . A .
C2 C 1.2774(5) -0.1959(3) 0.19548(15) 0.0176(5) Uani 1 1 d . . .
H2 H 1.4114 -0.2545 0.2238 0.021 Uiso 1 1 calc R A .
C3 C 1.3109(6) -0.2235(4) 0.12387(15) 0.0229(6) Uani 1 1 d . A .
H3 H 1.4672 -0.2997 0.1026 0.028 Uiso 1 1 calc R . .
C4 C 1.1122(6) -0.1379(4) 0.08332(15) 0.0257(6) Uani 1 1 d . . .
H4 H 1.1307 -0.1573 0.0340 0.031 Uiso 1 1 calc R A .
C5 C 0.8860(6) -0.0238(3) 0.11418(15) 0.0214(6) Uani 1 1 d . A .
H5 H 0.7530 0.0340 0.0854 0.026 Uiso 1 1 calc R . .
C6 C 0.8504(5) 0.0075(3) 0.18625(13) 0.0138(5) Uani 1 1 d . . .
C7 C 0.2371(5) 0.3162(3) 0.18277(13) 0.0141(5) Uani 1 1 d . A .
C8 C 0.1008(6) 0.3651(3) 0.11725(14) 0.0195(5) Uani 1 1 d . . .
C9 C 0.2722(6) 0.3152(4) 0.04778(15) 0.0285(7) Uani 1 1 d . A .
H9A H 0.1745 0.3704 0.0091 0.043 Uiso 1 1 calc R . .
H9B H 0.3025 0.1984 0.0424 0.043 Uiso 1 1 calc R . .
H9C H 0.4513 0.3443 0.0466 0.043 Uiso 1 1 calc R . .
C10 C 0.1413(5) 0.4005(3) 0.24804(13) 0.0136(5) Uani 1 1 d . . .
C11 C -0.1148(5) 0.5332(3) 0.25693(15) 0.0187(5) Uani 1 1 d . A .
H11A H -0.1186 0.5923 0.3003 0.028 Uiso 1 1 calc R . .
H11B H -0.2786 0.4875 0.2601 0.028 Uiso 1 1 calc R . .
H11C H -0.1151 0.6070 0.2163 0.028 Uiso 1 1 calc R . .
N3 N 0.4675(4) 0.2292(3) 0.42075(12) 0.0153(4) Uani 0.486(5) 1 d P A 1
N4 N 0.5202(5) 0.2390(3) 0.53272(12) 0.0168(4) Uani 0.486(5) 1 d P A 1
H4A H 0.5628 0.2062 0.5751 0.020 Uiso 0.486(5) 1 calc PR A 1
C12 C 0.5779(15) 0.1466(9) 0.4737(4) 0.0154(14) Uani 0.486(5) 1 d P A 1
H12 H 0.6827 0.0383 0.4712 0.019 Uiso 0.486(5) 1 calc PR A 1
C13 C 0.3880(13) 0.3879(7) 0.5157(3) 0.0235(14) Uani 0.486(5) 1 d P A 1
H13 H 0.3279 0.4780 0.5462 0.028 Uiso 0.486(5) 1 calc PR A 1
C14 C 0.3572(13) 0.3846(7) 0.4464(3) 0.0231(14) Uani 0.486(5) 1 d P A 1
H14 H 0.2732 0.4743 0.4194 0.028 Uiso 0.486(5) 1 calc PR A 1
N3B N 0.4675(4) 0.2292(3) 0.42075(12) 0.0153(4) Uani 0.514(5) 1 d P A 2
N4B N 0.5202(5) 0.2390(3) 0.53272(12) 0.0168(4) Uani 0.514(5) 1 d P A 2
H4B H 0.6027 0.2296 0.5714 0.020 Uiso 0.514(5) 1 calc PR A 2
C12B C 0.6383(15) 0.1967(8) 0.4690(4) 0.0176(13) Uani 0.514(5) 1 d P A 2
H12B H 0.8296 0.1471 0.4587 0.021 Uiso 0.514(5) 1 calc PR A 2
C13B C 0.2361(11) 0.3024(6) 0.5278(3) 0.0196(12) Uani 0.514(5) 1 d P A 2
H13B H 0.0958 0.3440 0.5651 0.024 Uiso 0.514(5) 1 calc PR A 2
C14B C 0.2062(10) 0.2912(6) 0.4591(3) 0.0159(11) Uani 0.514(5) 1 d P A 2
H14B H 0.0354 0.3206 0.4394 0.019 Uiso 0.514(5) 1 calc PR A 2

loop_
_atom_site_aniso_label
_atom_site_aniso_U_11
_atom_site_aniso_U_22
_atom_site_aniso_U_33
_atom_site_aniso_U_23
_atom_site_aniso_U_13
_atom_site_aniso_U_12
Cu1 0.01249(15) 0.01244(15) 0.01111(15) 0.00125(11) -0.00341(11) -0.00044(11)
S1 0.0088(3) 0.0149(3) 0.0144(3) -0.0019(2) -0.0049(2) -0.0002(2)
O1 0.0102(8) 0.0136(8) 0.0125(8) 0.0013(7) -0.0031(6) -0.0015(6)
O2 0.0121(8) 0.0222(10) 0.0268(11) -0.0084(8) -0.0027(8) -0.0055(7)
O3 0.0167(9) 0.0204(10) 0.0199(10) -0.0030(8) -0.0102(8) 0.0055(7)
O4 0.0176(10) 0.0319(12) 0.0229(11) 0.0022(9) -0.0101(8) 0.0051(8)
O5 0.0231(10) 0.0131(9) 0.0157(9) 0.0016(7) -0.0069(7) -0.0006(7)
N1 0.0119(9) 0.0127(10) 0.0124(10) 0.0016(8) -0.0030(8) 0.0001(8)
N2 0.0116(10) 0.0151(10) 0.0156(11) 0.0026(8) -0.0038(8) -0.0011(8)
C1 0.0084(10) 0.0144(11) 0.0156(12) 0.0006(9) -0.0014(9) -0.0015(9)
C2 0.0119(11) 0.0175(12) 0.0216(14) 0.0013(10) -0.0022(10) -0.0001(10)
C3 0.0186(13) 0.0244(14) 0.0213(14) -0.0028(11) 0.0029(11) 0.0019(11)
C4 0.0262(15) 0.0317(16) 0.0138(13) -0.0007(11) 0.0026(11) 0.0019(12)
C5 0.0210(13) 0.0243(14) 0.0149(13) 0.0025(11) -0.0029(10) 0.0031(11)
C6 0.0124(11) 0.0147(12) 0.0134(12) 0.0031(9) -0.0014(9) -0.0020(9)
C7 0.0133(11) 0.0134(11) 0.0146(12) 0.0042(9) -0.0044(9) -0.0001(9)
C8 0.0209(13) 0.0209(13) 0.0163(13) 0.0013(10) -0.0075(10) -0.0015(11)
C9 0.0267(15) 0.0367(17) 0.0151(14) 0.0012(12) -0.0083(11) 0.0095(13)
C10 0.0152(11) 0.0102(11) 0.0155(12) 0.0046(9) -0.0017(9) -0.0040(9)
C11 0.0165(12) 0.0172(12) 0.0205(14) -0.0006(10) -0.0030(10) 0.0003(10)
N3 0.0147(10) 0.0151(10) 0.0146(11) -0.0017(8) -0.0047(8) 0.0016(8)
N4 0.0221(11) 0.0167(11) 0.0123(10) 0.0015(8) -0.0068(9) -0.0038(9)
C12 0.020(3) 0.009(3) 0.018(3) -0.001(3) -0.003(2) -0.002(2)
C13 0.037(4) 0.012(3) 0.018(3) -0.002(2) -0.007(2) 0.004(2)
C14 0.035(3) 0.016(3) 0.016(3) -0.001(2) -0.009(2) 0.003(2)
N3B 0.0147(10) 0.0151(10) 0.0146(11) -0.0017(8) -0.0047(8) 0.0016(8)
N4B 0.0221(11) 0.0167(11) 0.0123(10) 0.0015(8) -0.0068(9) -0.0038(9)
C12B 0.023(3) 0.012(3) 0.017(3) 0.001(3) -0.007(2) 0.000(2)
C13B 0.024(3) 0.015(2) 0.017(3) 0.0011(19) -0.003(2) 0.001(2)
C14B 0.014(2) 0.016(2) 0.016(2) 0.0004(19) -0.0054(19) 0.0006(19)

loop_
_atom_type_symbol
_atom_type_description
_atom_type_scat_dispersion_real
_atom_type_scat_dispersion_imag
_atom_type_scat_source
C C 0.0033 0.0016 'International Tables Vol C Tables 4.2.6.8 and 6.1.1.4'
H H 0.0000 0.0000 'International Tables Vol C Tables 4.2.6.8 and 6.1.1.4'
N N 0.0061 0.0033 'International Tables Vol C Tables 4.2.6.8 and 6.1.1.4'
O O 0.0106 0.0060 'International Tables Vol C Tables 4.2.6.8 and 6.1.1.4'
S S 0.1246 0.1234 'International Tables Vol C Tables 4.2.6.8 and 6.1.1.4'
Cu Cu 0.3201 1.2651 'International Tables Vol C Tables 4.2.6.8 and 6.1.1.4'

loop_
_geom_angle_atom_site_label_1
_geom_angle_atom_site_label_2
_geom_angle_atom_site_label_3
_geom_angle
_geom_angle_site_symmetry_1
_geom_angle_site_symmetry_3
_geom_angle_publ_flag
O5 Cu1 O1 175.54(8) . . ?
O5 Cu1 N3 88.36(8) . . ?
O1 Cu1 N3 91.03(8) . . yes
O5 Cu1 N1 90.48(8) . . yes
O1 Cu1 N1 91.10(8) . . ?
N3 Cu1 N1 167.16(9) . . ?
O5 Cu1 O2 83.10(8) . 1_455 ?
O1 Cu1 O2 92.51(7) . 1_455 ?
N3 Cu1 O2 92.85(8) . 1_455 ?
N1 Cu1 O2 99.71(8) . 1_455 ?
O3 S1 O2 114.95(11) . . ?
O3 S1 O1 111.60(11) . . ?
O2 S1 O1 109.98(11) . . ?
O3 S1 C1 107.70(12) . . ?
O2 S1 C1 107.42(12) . . ?
O1 S1 C1 104.55(11) . . ?
S1 O1 Cu1 109.73(10) . . ?
S1 O2 Cu1 133.86(11) . 1_655 ?
C10 O5 Cu1 124.67(17) . . ?
N2 N1 C6 110.7(2) . . ?
N2 N1 Cu1 122.84(17) . . ?
C6 N1 Cu1 126.26(16) . . ?
N1 N2 C7 125.0(2) . . ?
C2 C1 C6 120.8(2) . . ?
C2 C1 S1 116.68(19) . . ?
C6 C1 S1 122.50(19) . . ?
C3 C2 C1 121.0(2) . . ?
C3 C2 H2 119.5 . . ?
C1 C2 H2 119.5 . . ?
C2 C3 C4 118.8(3) . . ?
C2 C3 H3 120.6 . . ?
C4 C3 H3 120.6 . . ?
C3 C4 C5 120.6(3) . . ?
C3 C4 H4 119.7 . . ?
C5 C4 H4 119.7 . . ?
C6 C5 C4 121.5(3) . . ?
C6 C5 H5 119.3 . . ?
C4 C5 H5 119.3 . . ?
C5 C6 C1 117.3(2) . . ?
C5 C6 N1 121.4(2) . . ?
C1 C6 N1 121.3(2) . . ?
N2 C7 C10 126.0(2) . . ?
N2 C7 C8 111.7(2) . . ?
C10 C7 C8 121.9(2) . . ?
O4 C8 C7 122.0(3) . . ?
O4 C8 C9 120.9(2) . . ?
C7 C8 C9 117.1(2) . . ?
C8 C9 H9A 109.5 . . ?
C8 C9 H9B 109.5 . . ?
H9A C9 H9B 109.5 . . ?
C8 C9 H9C 109.5 . . ?
H9A C9 H9C 109.5 . . ?
H9B C9 H9C 109.5 . . ?
O5 C10 C7 121.6(2) . . ?
O5 C10 C11 115.9(2) . . ?
C7 C10 C11 122.4(2) . . ?
C10 C11 H11A 109.5 . . ?
C10 C11 H11B 109.5 . . ?
H11A C11 H11B 109.5 . . ?
C10 C11 H11C 109.5 . . ?
H11A C11 H11C 109.5 . . ?
H11B C11 H11C 109.5 . . ?
C12 N3 C14 105.2(4) . . ?
C12 N3 Cu1 128.2(4) . . ?
C14 N3 Cu1 125.6(3) . . ?
C13 N4 C12 108.7(4) . . ?
C13 N4 H4A 125.6 . . ?
C12 N4 H4A 125.6 . . ?
N3 C12 N4 110.0(5) . . ?
N3 C12 H12 125.0 . . ?
N4 C12 H12 125.0 . . ?
N4 C13 C14 106.2(5) . . ?
N4 C13 H13 126.9 . . ?
C14 C13 H13 126.9 . . ?
C13 C14 N3 109.5(5) . . ?
C13 C14 H14 125.3 . . ?
N3 C14 H14 125.3 . . ?
C14B C13B H13B 127.4 . . ?
C13B C14B H14B 125.2 . . ?

loop_
_geom_bond_atom_site_label_1
_geom_bond_atom_site_label_2
_geom_bond_distance
_geom_bond_site_symmetry_2
_geom_bond_publ_flag
Cu1 O5 1.9192(18) . yes
Cu1 O1 1.9754(17) . yes
Cu1 N3 1.980(2) . yes
Cu1 N1 1.984(2) . yes
Cu1 O2 2.2981(18) 1_455 yes
S1 O3 1.4391(19) . ?
S1 O2 1.4536(19) . ?
S1 O1 1.4788(17) . ?
S1 C1 1.759(3) . ?
O2 Cu1 2.2981(18) 1_655 ?
O4 C8 1.220(3) . ?
O5 C10 1.260(3) . ?
N1 N2 1.298(3) . yes
N1 C6 1.441(3) . ?
N2 C7 1.339(3) . ?
C1 C2 1.397(4) . ?
C1 C6 1.406(3) . ?
C2 C3 1.377(4) . ?
C2 H2 0.9500 . ?
C3 C4 1.387(4) . ?
C3 H3 0.9500 . ?
C4 C5 1.392(4) . ?
C4 H4 0.9500 . ?
C5 C6 1.391(4) . ?
C5 H5 0.9500 . ?
C7 C10 1.433(4) . ?
C7 C8 1.495(4) . ?
C8 C9 1.504(4) . ?
C9 H9A 0.9800 . ?
C9 H9B 0.9800 . ?
C9 H9C 0.9800 . ?
C10 C11 1.495(4) . ?
C11 H11A 0.9800 . ?
C11 H11B 0.9800 . ?
C11 H11C 0.9800 . ?
N3 C12 1.312(8) . ?
N3 C14 1.395(6) . ?
N4 C13 1.337(6) . ?
N4 C12 1.360(8) . ?
N4 H4A 0.8800 . ?
C12 H12 0.9500 . ?
C13 C14 1.349(8) . ?
C13 H13 0.9500 . ?
C14 H14 0.9500 . ?
C12B H12B 0.9500 . ?
C13B C14B 1.346(7) . ?
C13B H13B 0.9500 . ?
C14B H14B 0.9500 . ?

loop_
_geom_hbond_atom_site_label_D
_geom_hbond_atom_site_label_H
_geom_hbond_atom_site_label_A
_geom_hbond_distance_DH
_geom_hbond_distance_HA
_geom_hbond_distance_DA
_geom_hbond_angle_DHA
_geom_hbond_site_symmetry_A
_geom_hbond_publ_flag
N4 H4A O3 0.88 2.05 2.836(3) 147.8 2_756 yes
N4 H4A O1 0.88 2.52 3.086(3) 122.4 2_656 yes
N4B H4B O3 0.88 1.96 2.836(3) 176.3 2_756 yes
